data_2207305
loop_
_publ_author_name
'Mao-Lin Hu'
'Xiao-Qing Cai'
'Zhi-Min Jin'

_publ_section_title Diaquadibenzimidazolebis(5-fluoro-2,4-dioxo-1,2,3,4-tetrahydropyrimidine-1-acetato)cadmium(II)
_journal_coeditor_code LH6530
_journal_issue 11
_journal_name_full 'Acta Crystallographica Section E'
_journal_page_first m2411
_journal_page_last m2413
_journal_paper_doi 10.1107/S1600536805034380
_journal_volume 61
_journal_year 2005
_chemical_formula_iupac '[Cd (C6 H4 F N2 O4)2 (C7 H6 N2)2 (H2 O)2]'
_chemical_formula_moiety 'C26 H24 Cd F2 N8 O10'
_chemical_formula_sum 'C26 H24 Cd F2 N8 O10'
_chemical_formula_weight 758.93
_chemical_name_systematic
;
Diaquadibenzimidazolebis(5-fluoro-2,4-dioxo-1,2,3,4-tetrahydropyrimidine-
1-acetato)cadmium(II)
;
_space_group_IT_number 2
_symmetry_cell_setting triclinic
_symmetry_space_group_name_Hall '-P 1'
_symmetry_space_group_name_H-M 'P -1'
_atom_sites_solution_hydrogens geom
_atom_sites_solution_primary direct
_atom_sites_solution_secondary difmap
_audit_creation_method SHELXL-97
_cell_angle_alpha 88.2870(10)
_cell_angle_beta 89.1140(10)
_cell_angle_gamma 68.0410(10)
_cell_formula_units_Z 1
_cell_length_a 7.5216(5)
_cell_length_b 8.3323(5)
_cell_length_c 12.2228(7)
_cell_measurement_reflns_used 4153
_cell_measurement_temperature 298(2)
_cell_measurement_theta_max 25.02
_cell_measurement_theta_min 2.63
_cell_volume 710.13(8)
_computing_cell_refinement 'SAINT (Bruker, 2002)'
_computing_data_collection 'SMART (Bruker, 2002)'
_computing_data_reduction SAINT
_computing_molecular_graphics 'SHELXTL(Bruker, 2002)'
_computing_publication_material SHELXL97
_computing_structure_refinement 'SHELXL97 (Sheldrick, 1997)'
_computing_structure_solution 'SHELXS97 (Sheldrick, 1997)'
_diffrn_ambient_temperature 298(2)
_diffrn_measured_fraction_theta_full 0.990
_diffrn_measured_fraction_theta_max 0.990
_diffrn_measurement_device_type 'Bruker SMART APEX area-detector'
_diffrn_measurement_method '\f and \w'
_diffrn_radiation_monochromator graphite
_diffrn_radiation_source 'fine-focus sealed tube'
_diffrn_radiation_type MoK\a
_diffrn_radiation_wavelength 0.71073
_diffrn_reflns_av_R_equivalents 0.0175
_diffrn_reflns_av_sigmaI/netI 0.0247
_diffrn_reflns_limit_h_max 8
_diffrn_reflns_limit_h_min -8
_diffrn_reflns_limit_k_max 9
_diffrn_reflns_limit_k_min -9
_diffrn_reflns_limit_l_max 14
_diffrn_reflns_limit_l_min -14
_diffrn_reflns_number 5125
_diffrn_reflns_theta_full 25.02
_diffrn_reflns_theta_max 25.02
_diffrn_reflns_theta_min 2.64
_diffrn_standards_number 0
_exptl_absorpt_coefficient_mu 0.856
_exptl_absorpt_correction_T_max 0.8896
_exptl_absorpt_correction_T_min 0.7894
_exptl_absorpt_correction_type multi-scan
_exptl_absorpt_process_details '(SADABS; Bruker, 2002)'
_exptl_crystal_colour Colorless
_exptl_crystal_density_diffrn 1.775
_exptl_crystal_density_method 'not measured'
_exptl_crystal_description Block
_exptl_crystal_F_000 382
_exptl_crystal_size_max 0.29
_exptl_crystal_size_mid 0.24
_exptl_crystal_size_min 0.14
_refine_diff_density_max 0.336
_refine_diff_density_min -0.674
_refine_ls_extinction_method none
_refine_ls_goodness_of_fit_ref 1.203
_refine_ls_hydrogen_treatment mixed
_refine_ls_matrix_type full
_refine_ls_number_parameters 220
_refine_ls_number_reflns 2470
_refine_ls_number_restraints 3
_refine_ls_restrained_S_all 1.202
_refine_ls_R_factor_all 0.0255
_refine_ls_R_factor_gt 0.0251
_refine_ls_shift/su_max 0.001
_refine_ls_shift/su_mean 0.000
_refine_ls_structure_factor_coef Fsqd
_refine_ls_weighting_details 'calc w = 1/[\s^2^(Fo^2^)+(0.0366P)^2^+0.1722P] where P = (Fo^2^+2Fc^2^)/3'
_refine_ls_weighting_scheme calc
_refine_ls_wR_factor_gt 0.0669
_refine_ls_wR_factor_ref 0.0673
_reflns_number_gt 2438
_reflns_number_total 2470
_reflns_threshold_expression I>2\s(I)
_cod_data_source_file lh6530.cif
_cod_data_source_block I
_cod_database_code 2207305
_cod_database_fobs_code 2207305

loop_
_symmetry_equiv_pos_as_xyz
'x, y, z'
'-x, -y, -z'

loop_
_atom_site_label
_atom_site_fract_x
_atom_site_fract_y
_atom_site_fract_z
_atom_site_U_iso_or_equiv
_atom_site_adp_type
_atom_site_calc_flag
_atom_site_refinement_flags
_atom_site_occupancy
_atom_site_type_symbol
Cd1 0.0000 1.0000 0.0000 0.02828(10) Uani d S 1 Cd
F1 0.3294(3) 0.9551(2) -0.40775(15) 0.0657(5) Uani d . 1 F
O1 0.1510(3) 1.1865(2) -0.03272(15) 0.0425(4) Uani d . 1 O
O2 0.3882(2) 1.1783(2) 0.07860(13) 0.0355(4) Uani d . 1 O
O3 0.1801(3) 1.5659(2) -0.22550(16) 0.0467(5) Uani d . 1 O
O4 0.1162(3) 1.2620(2) -0.51419(13) 0.0389(4) Uani d . 1 O
O5 0.2703(3) 0.7717(3) -0.07125(16) 0.0435(5) Uani d D 1 O
N1 0.3212(3) 1.2713(3) -0.21218(15) 0.0304(4) Uani d . 1 N
N2 0.1513(3) 1.4092(2) -0.36748(15) 0.0303(4) Uani d . 1 N
H2 0.0854 1.5044 -0.4014 0.036 Uiso calc R 1 H
N3 0.1107(3) 0.9329(3) 0.17316(15) 0.0318(4) Uani d . 1 N
N4 0.1685(3) 0.9775(3) 0.34374(17) 0.0383(5) Uani d . 1 N
H4 0.1748 1.0328 0.4009 0.046 Uiso calc R 1 H
C1 0.3029(3) 1.2058(3) -0.01050(18) 0.0265(5) Uani d . 1 C
C2 0.3991(4) 1.2716(4) -0.10296(19) 0.0349(5) Uani d . 1 C
H2A 0.3867 1.3888 -0.0875 0.042 Uiso calc R 1 H
H2B 0.5348 1.2003 -0.1036 0.042 Uiso calc R 1 H
C3 0.2158(3) 1.4246(3) -0.26413(19) 0.0304(5) Uani d . 1 C
C4 0.1802(3) 1.2601(3) -0.42170(19) 0.0314(5) Uani d . 1 C
C5 0.2923(4) 1.1082(3) -0.3595(2) 0.0372(6) Uani d . 1 C
C6 0.3572(4) 1.1161(3) -0.2600(2) 0.0367(6) Uani d . 1 C
H6 0.4282 1.0141 -0.2222 0.044 Uiso calc R 1 H
C7 0.1062(4) 1.0473(3) 0.2445(2) 0.0362(6) Uani d . 1 C
H7 0.0639 1.1654 0.2283 0.043 Uiso calc R 1 H
C8 0.1829(3) 0.7728(3) 0.22908(18) 0.0279(5) Uani d . 1 C
C9 0.2207(3) 0.8004(3) 0.33718(19) 0.0331(5) Uani d . 1 C
C10 0.2984(4) 0.6639(4) 0.4122(2) 0.0418(6) Uani d . 1 C
H10 0.3218 0.6824 0.4843 0.050 Uiso calc R 1 H
C11 0.3388(4) 0.5002(4) 0.3745(2) 0.0452(6) Uani d . 1 C
H11 0.3933 0.4056 0.4220 0.054 Uiso calc R 1 H
C12 0.3006(4) 0.4713(3) 0.2670(2) 0.0420(6) Uani d . 1 C
H12 0.3293 0.3585 0.2449 0.050 Uiso calc R 1 H
C13 0.2214(4) 0.6063(3) 0.1930(2) 0.0350(5) Uani d . 1 C
H13 0.1946 0.5871 0.1216 0.042 Uiso calc R 1 H
H5A 0.250(4) 0.709(3) -0.113(2) 0.042 Uiso d D 1 H
H5B 0.366(3) 0.794(4) -0.079(2) 0.042 Uiso d D 1 H

loop_
_atom_site_aniso_label
_atom_site_aniso_U_11
_atom_site_aniso_U_22
_atom_site_aniso_U_33
_atom_site_aniso_U_12
_atom_site_aniso_U_13
_atom_site_aniso_U_23
Cd1 0.02960(15) 0.03652(16) 0.02219(14) -0.01630(11) -0.00536(9) 0.00155(9)
F1 0.1033(15) 0.0290(8) 0.0532(10) -0.0102(9) -0.0181(10) -0.0097(7)
O1 0.0409(10) 0.0540(11) 0.0434(10) -0.0307(9) -0.0104(8) 0.0101(8)
O2 0.0409(10) 0.0454(10) 0.0227(8) -0.0191(8) -0.0068(7) 0.0020(7)
O3 0.0573(12) 0.0356(10) 0.0432(11) -0.0115(9) -0.0182(9) -0.0107(8)
O4 0.0532(11) 0.0384(9) 0.0247(9) -0.0161(8) -0.0092(8) -0.0026(7)
O5 0.0350(10) 0.0504(11) 0.0468(11) -0.0163(9) -0.0057(8) -0.0189(9)
N1 0.0328(10) 0.0361(11) 0.0232(10) -0.0137(9) -0.0068(8) 0.0028(8)
N2 0.0384(11) 0.0262(10) 0.0232(10) -0.0081(8) -0.0099(8) 0.0007(7)
N3 0.0382(11) 0.0317(10) 0.0252(10) -0.0125(9) -0.0080(8) 0.0011(8)
N4 0.0463(12) 0.0386(12) 0.0277(11) -0.0122(10) -0.0093(9) -0.0102(9)
C1 0.0297(12) 0.0235(10) 0.0270(11) -0.0106(9) -0.0018(9) -0.0014(9)
C2 0.0375(13) 0.0496(15) 0.0253(12) -0.0252(11) -0.0105(10) 0.0052(10)
C3 0.0302(12) 0.0332(12) 0.0274(12) -0.0112(10) -0.0045(9) -0.0030(9)
C4 0.0343(12) 0.0342(12) 0.0258(12) -0.0128(10) -0.0005(9) -0.0026(9)
C5 0.0500(15) 0.0274(12) 0.0309(13) -0.0101(11) -0.0033(11) -0.0045(10)
C6 0.0421(14) 0.0303(12) 0.0332(13) -0.0085(11) -0.0073(11) 0.0049(10)
C7 0.0400(14) 0.0308(12) 0.0357(13) -0.0102(11) -0.0097(11) -0.0023(10)
C8 0.0276(11) 0.0332(12) 0.0232(11) -0.0117(9) -0.0023(9) 0.0007(9)
C9 0.0313(12) 0.0401(13) 0.0278(12) -0.0131(10) -0.0042(9) -0.0013(10)
C10 0.0414(14) 0.0533(16) 0.0299(13) -0.0170(12) -0.0121(11) 0.0064(11)
C11 0.0406(15) 0.0448(15) 0.0467(16) -0.0128(12) -0.0093(12) 0.0164(12)
C12 0.0411(15) 0.0325(13) 0.0501(16) -0.0112(11) 0.0001(12) -0.0007(11)
C13 0.0391(14) 0.0375(13) 0.0302(12) -0.0160(11) 0.0017(10) -0.0049(10)

loop_
_atom_type_symbol
_atom_type_description
_atom_type_scat_dispersion_real
_atom_type_scat_dispersion_imag
_atom_type_scat_source
C C 0.0033 0.0016 'International Tables Vol C Tables 4.2.6.8 and 6.1.1.4'
H H 0.0000 0.0000 'International Tables Vol C Tables 4.2.6.8 and 6.1.1.4'
N N 0.0061 0.0033 'International Tables Vol C Tables 4.2.6.8 and 6.1.1.4'
O O 0.0106 0.0060 'International Tables Vol C Tables 4.2.6.8 and 6.1.1.4'
F F 0.0171 0.0103 'International Tables Vol C Tables 4.2.6.8 and 6.1.1.4'
Cd Cd -0.8075 1.2024 'International Tables Vol C Tables 4.2.6.8 and 6.1.1.4'

loop_
_geom_angle_atom_site_label_1
_geom_angle_atom_site_label_2
_geom_angle_atom_site_label_3
_geom_angle_site_symmetry_1
_geom_angle_site_symmetry_3
_geom_angle
_geom_angle_publ_flag
N3 Cd1 N3 2_575 . 180.00(11) yes
N3 Cd1 O1 2_575 . 85.68(7) no
N3 Cd1 O1 . . 94.32(7) yes
N3 Cd1 O1 2_575 2_575 94.32(7) no
N3 Cd1 O1 . 2_575 85.68(7) yes
O1 Cd1 O1 . 2_575 180.0 yes
N3 Cd1 O5 2_575 2_575 91.64(7) no
N3 Cd1 O5 . 2_575 88.36(7) yes
O1 Cd1 O5 . 2_575 90.32(7) yes
O1 Cd1 O5 2_575 2_575 89.68(7) no
N3 Cd1 O5 2_575 . 88.36(7) no
N3 Cd1 O5 . . 91.64(7) yes
O1 Cd1 O5 . . 89.68(7) yes
O1 Cd1 O5 2_575 . 90.32(7) no
O5 Cd1 O5 2_575 . 180.0 yes
C1 O1 Cd1 . . 140.48(16) no
Cd1 O5 H5A . . 117(2) no
Cd1 O5 H5B . . 115(2) no
H5A O5 H5B . . 119(2) no
C6 N1 C3 . . 121.47(19) no
C6 N1 C2 . . 118.6(2) no
C3 N1 C2 . . 119.9(2) no
C4 N2 C3 . . 127.5(2) no
C4 N2 H2 . . 116.2 no
C3 N2 H2 . . 116.2 no
C7 N3 C8 . . 105.67(19) no
C7 N3 Cd1 . . 123.91(17) no
C8 N3 Cd1 . . 130.29(15) no
C7 N4 C9 . . 107.4(2) no
C7 N4 H4 . . 126.3 no
C9 N4 H4 . . 126.3 no
O2 C1 O1 . . 128.1(2) no
O2 C1 C2 . . 114.78(19) no
O1 C1 C2 . . 117.1(2) no
N1 C2 C1 . . 114.70(19) no
N1 C2 H2A . . 108.6 no
C1 C2 H2A . . 108.6 no
N1 C2 H2B . . 108.6 no
C1 C2 H2B . . 108.6 no
H2A C2 H2B . . 107.6 no
O3 C3 N1 . . 124.1(2) no
O3 C3 N2 . . 120.8(2) no
N1 C3 N2 . . 115.06(19) no
O4 C4 N2 . . 122.0(2) no
O4 C4 C5 . . 125.6(2) no
N2 C4 C5 . . 112.4(2) no
C6 C5 F1 . . 121.4(2) no
C6 C5 C4 . . 122.3(2) no
F1 C5 C4 . . 116.3(2) no
C5 C6 N1 . . 121.2(2) no
C5 C6 H6 . . 119.4 no
N1 C6 H6 . . 119.4 no
N3 C7 N4 . . 113.2(2) yes
N3 C7 H7 . . 123.4 no
N4 C7 H7 . . 123.4 no
C13 C8 N3 . . 130.7(2) no
C13 C8 C9 . . 120.8(2) no
N3 C8 C9 . . 108.5(2) no
N4 C9 C10 . . 133.1(2) no
N4 C9 C8 . . 105.2(2) no
C10 C9 C8 . . 121.7(2) no
C11 C10 C9 . . 116.7(2) no
C11 C10 H10 . . 121.7 no
C9 C10 H10 . . 121.7 no
C10 C11 C12 . . 122.1(2) no
C10 C11 H11 . . 119.0 no
C12 C11 H11 . . 119.0 no
C13 C12 C11 . . 121.4(2) no
C13 C12 H12 . . 119.3 no
C11 C12 H12 . . 119.3 no
C12 C13 C8 . . 117.4(2) no
C12 C13 H13 . . 121.3 no
C8 C13 H13 . . 121.3 no

loop_
_geom_bond_atom_site_label_1
_geom_bond_atom_site_label_2
_geom_bond_site_symmetry_2
_geom_bond_distance
_geom_bond_publ_flag
Cd1 N3 2_575 2.2630(19) yes
Cd1 N3 . 2.2630(19) yes
Cd1 O1 . 2.2658(17) yes
Cd1 O1 2_575 2.2658(17) yes
Cd1 O5 2_575 2.3794(18) yes
Cd1 O5 . 2.3794(18) yes
F1 C5 . 1.351(3) no
O1 C1 . 1.247(3) no
O2 C1 . 1.244(3) no
O3 C3 . 1.215(3) yes
O4 C4 . 1.233(3) yes
O5 H5A . 0.792(16) no
O5 H5B . 0.812(16) no
N1 C6 . 1.365(3) yes
N1 C3 . 1.369(3) yes
N1 C2 . 1.466(3) yes
N2 C4 . 1.368(3) yes
N2 C3 . 1.387(3) yes
N2 H2 . 0.8600 no
N3 C7 . 1.302(3) yes
N3 C8 . 1.399(3) yes
N4 C7 . 1.342(3) yes
N4 C9 . 1.382(3) yes
N4 H4 . 0.8600 no
C1 C2 . 1.528(3) no
C2 H2A . 0.9700 no
C2 H2B . 0.9700 no
C4 C5 . 1.434(3) yes
C5 C6 . 1.331(4) yes
C6 H6 . 0.9300 no
C7 H7 . 0.9300 no
C8 C13 . 1.391(3) no
C8 C9 . 1.399(3) no
C9 C10 . 1.391(4) no
C10 C11 . 1.374(4) no
C10 H10 . 0.9300 no
C11 C12 . 1.396(4) no
C11 H11 . 0.9300 no
C12 C13 . 1.376(4) no
C12 H12 . 0.9300 no
C13 H13 . 0.9300 no

loop_
_geom_hbond_atom_site_label_D
_geom_hbond_atom_site_label_H
_geom_hbond_atom_site_label_A
_geom_hbond_site_symmetry_A
_geom_hbond_distance_DH
_geom_hbond_distance_HA
_geom_hbond_distance_DA
_geom_hbond_angle_DHA
_geom_hbond_publ_flag
O5 H5B O2 2_675 0.812(16) 1.947(17) 2.752(3) 171(3) yes
O5 H5A O3 1_545 0.792(16) 2.048(16) 2.839(2) 175(3) yes
N4 H4 O4 1_556 0.86 2.10 2.884(3) 152 yes
N2 H2 O4 2_584 0.86 2.21 3.062(3) 172 yes
